data_7026588
loop_
_publ_author_name
'Moatazedi, Zohreh'
'Katz, Michael J.'
'Leznoff, Daniel B.'

_publ_section_title
;
 Synthesis and characterization of a series of halide-bridged,
 multinuclear iron(II) and cobalt(II) diamido complexes and a dinuclear,
 high-spin cobalt(II) alkyl derivative.
;
_journal_issue 41
_journal_name_full 'Dalton transactions (Cambridge, England : 2003)'
_journal_page_first 9889
_journal_page_last 9896
_journal_paper_doi 10.1039/c0dt00524j
_journal_volume 39
_journal_year 2010
_chemical_formula_moiety 'C12 H30 Cl2 Fe2 N2 O1 Si2'
_chemical_formula_sum 'C12 H30 Cl2 Fe2 N2 O Si2'
_chemical_formula_weight 457.15
_chemical_name_systematic ?
_space_group_IT_number 2
_symmetry_cell_setting triclinic
_symmetry_space_group_name_Hall '-P 1'
_symmetry_space_group_name_H-M 'P -1'
_atom_sites_solution_hydrogens geom
_atom_sites_solution_primary direct
_cell_angle_alpha 73.617(5)
_cell_angle_beta 89.898(6)
_cell_angle_gamma 68.368(6)
_cell_formula_units_Z 2
_cell_length_a 8.678(4)
_cell_length_b 10.910(5)
_cell_length_c 12.131(5)
_cell_measurement_reflns_used 2003
_cell_measurement_temperature 150(2)
_cell_measurement_theta_max 24.74
_cell_measurement_theta_min 2.54
_cell_volume 1017.5(8)
_computing_cell_refinement ' Bruker SMART APEX II'
_computing_data_collection ' Bruker SMART APEX II'
_computing_data_reduction ' Bruker SMART APEX II'
_computing_molecular_graphics 'CAMERON (Watkin et al., 1996)'
_computing_publication_material 'CRYSTALS (Betteridge et al., 2003)'
_computing_structure_refinement 'CRYSTALS (Betteridge et al., 2003)'
_computing_structure_solution ' SIR92 (Altomare et al, 1994)'
_diffrn_ambient_temperature 150(2)
_diffrn_detector_type 'APEX II CCD'
_diffrn_measured_fraction_theta_full 0.995
_diffrn_measured_fraction_theta_max 0.911
_diffrn_measurement_device_type 'Bruker Smart APEX II'
_diffrn_measurement_method '\w and \f scans'
_diffrn_radiation_monochromator graphite
_diffrn_radiation_type 'Mo K\a'
_diffrn_radiation_wavelength 0.70930
_diffrn_reflns_av_R_equivalents 0.123
_diffrn_reflns_limit_h_max 11
_diffrn_reflns_limit_h_min -11
_diffrn_reflns_limit_k_max 14
_diffrn_reflns_limit_k_min -13
_diffrn_reflns_limit_l_max 16
_diffrn_reflns_limit_l_min 0
_diffrn_reflns_number 4630
_diffrn_reflns_theta_full 25.497
_diffrn_reflns_theta_max 28.329
_diffrn_reflns_theta_min 1.761
_exptl_absorpt_coefficient_mu 1.805
_exptl_absorpt_correction_T_max 0.7457
_exptl_absorpt_correction_T_min 0.6110
_exptl_absorpt_correction_type multi-scan
_exptl_crystal_colour 'dark yellow'
_exptl_crystal_density_diffrn 1.492
_exptl_crystal_description cube
_exptl_crystal_F_000 476
_exptl_crystal_size_max 0.40
_exptl_crystal_size_mid 0.35
_exptl_crystal_size_min 0.25
_refine_diff_density_max 1.12
_refine_diff_density_min -0.77
_refine_ls_extinction_method none
_refine_ls_goodness_of_fit_ref 1.3226
_refine_ls_hydrogen_treatment constr
_refine_ls_matrix_type full
_refine_ls_number_parameters 192
_refine_ls_number_reflns 2147
_refine_ls_number_restraints 0
_refine_ls_R_factor_all 0.1585
_refine_ls_R_factor_gt 0.0774
_refine_ls_shift/su_max 0.0000804
_refine_ls_shift/su_mean 0.0000510
_refine_ls_structure_factor_coef F
_refine_ls_weighting_details
;
Method= Modified Sheldrick
w=1/[\s^2^(F) + (0.03P)^2^]
,where P=(max(Fo,0) + 2Fc)/3
;
_refine_ls_weighting_scheme calc
_refine_ls_wR_factor_all 0.1193
_refine_ls_wR_factor_gt 0.0815
_refine_ls_wR_factor_ref 0.0776
_reflns_limit_h_max 11
_reflns_limit_h_min -11
_reflns_limit_k_max 14
_reflns_limit_k_min -13
_reflns_limit_l_max 16
_reflns_limit_l_min 0
_reflns_number_gt 2396
_reflns_number_total 4630
_reflns_threshold_expression I>2.0\s(I)
_oxford_diffrn_Wilson_B_factor 1.37
_oxford_diffrn_Wilson_scale 35.67
_oxford_refine_ls_r_factor_ref 0.0694
_oxford_refine_ls_scale 0.1816(6)
_oxford_reflns_number_all 4630
_oxford_reflns_threshold_expression_ref I>2.5\s(I)
_cod_data_source_file c0dt00524j.txt
_cod_data_source_block {[(tBut)2NON]Fe2Cl2}
_cod_depositor_comments
;
The following automatic conversions were performed:

'_symmetry_cell_setting' value 'Triclinic' changed to 'triclinic'
according to /home/saulius/struct/CIF-dictionaries/cif_core.dic
dictionary named 'cif_core.dic' version 2.4.2 from
2011-04-26.

'_refine_ls_matrix_type' value 'Full' changed to 'full'
according to /home/saulius/struct/CIF-dictionaries/cif_core.dic
dictionary named 'cif_core.dic' version 2.4.2 from 2011-04-26.

Automatic conversion script
Id: cif_fix_values 1891 2012-01-12 08:04:46Z andrius 
;
_cod_original_cell_volume 1017.4(8)
_cod_original_sg_symbol_H-M 'P -1 '
_cod_original_formula_sum 'C12 H30 Cl2 Fe2 N2 O1 Si2'
_cod_database_code 7026588

loop_
_symmetry_equiv_pos_as_xyz
x,y,z
-x,-y,-z

loop_
_atom_site_label
_atom_site_type_symbol
_atom_site_fract_x
_atom_site_fract_y
_atom_site_fract_z
_atom_site_U_iso_or_equiv
_atom_site_occupancy
_atom_site_adp_type
_atom_site_refinement_flags_posn
Fe1 Fe 0.0650(2) 0.48596(17) 0.14278(14) 0.0192 1.0000 Uani .
Fe2 Fe 0.0588(2) 0.49838(17) 0.35834(14) 0.0185 1.0000 Uani .
Cl1 Cl 0.1882(4) 0.4750(3) -0.0331(2) 0.0278 1.0000 Uani .
Cl2 Cl -0.1828(3) 0.5134(3) 0.4603(2) 0.0259 1.0000 Uani .
Si1 Si 0.3759(4) 0.2973(3) 0.2999(3) 0.0218 1.0000 Uani .
Si2 Si 0.2737(4) 0.6259(3) 0.2120(3) 0.0214 1.0000 Uani .
O1 O 0.3661(9) 0.4572(7) 0.2482(8) 0.0278 1.0000 Uani .
N1 N 0.1596(10) 0.3288(8) 0.2962(8) 0.0174 1.0000 Uani .
N2 N 0.0602(10) 0.6450(8) 0.2082(8) 0.0156 1.0000 Uani .
C1 C 0.4998(15) 0.2167(13) 0.4440(11) 0.0323 1.0000 Uani .
C2 C 0.4925(16) 0.2014(13) 0.2039(11) 0.0365 1.0000 Uani .
C3 C 0.3499(16) 0.6860(13) 0.3208(11) 0.0360 1.0000 Uani .
C4 C 0.3396(15) 0.6987(12) 0.0705(10) 0.0302 1.0000 Uani .
C11 C 0.1035(14) 0.2093(11) 0.3401(10) 0.0233 1.0000 Uani .
C21 C -0.0765(13) 0.7871(11) 0.1619(10) 0.0227 1.0000 Uani .
C111 C 0.2059(15) 0.0863(12) 0.3011(10) 0.0294 1.0000 Uani .
C112 C -0.0796(14) 0.2529(11) 0.2949(10) 0.0291 1.0000 Uani .
C113 C 0.1192(15) 0.1620(13) 0.4747(9) 0.0287 1.0000 Uani .
C211 C -0.0983(15) 0.8358(12) 0.0278(10) 0.0303 1.0000 Uani .
C212 C -0.2416(14) 0.7820(12) 0.2026(11) 0.0338 1.0000 Uani .
C213 C -0.0409(15) 0.8923(11) 0.2055(10) 0.0276 1.0000 Uani .
H11 H 0.4498 0.2695 0.4972 0.039(6) 1.0000 Uiso R
H12 H 0.6133 0.2126 0.4404 0.038(6) 1.0000 Uiso R
H13 H 0.5043 0.1238 0.4781 0.038(6) 1.0000 Uiso R
H21 H 0.5278 0.1001 0.2418 0.041(6) 1.0000 Uiso R
H22 H 0.5931 0.2184 0.1882 0.041(6) 1.0000 Uiso R
H23 H 0.4270 0.2237 0.1324 0.041(6) 1.0000 Uiso R
H31 H 0.2965 0.6716 0.3902 0.044(6) 1.0000 Uiso R
H32 H 0.4701 0.6363 0.3415 0.044(6) 1.0000 Uiso R
H33 H 0.3286 0.7838 0.2900 0.044(6) 1.0000 Uiso R
H41 H 0.2935 0.7974 0.0453 0.041(6) 1.0000 Uiso R
H42 H 0.3017 0.6693 0.0099 0.041(6) 1.0000 Uiso R
H43 H 0.4585 0.6676 0.0726 0.041(6) 1.0000 Uiso R
H1111 H 0.1692 0.0116 0.3288 0.034(6) 1.0000 Uiso R
H1112 H 0.2019 0.1114 0.2186 0.034(6) 1.0000 Uiso R
H1113 H 0.3248 0.0524 0.3333 0.034(6) 1.0000 Uiso R
H1121 H -0.1176 0.1795 0.3252 0.031(6) 1.0000 Uiso R
H1122 H -0.0945 0.2785 0.2108 0.031(6) 1.0000 Uiso R
H1123 H -0.1504 0.3324 0.3162 0.031(6) 1.0000 Uiso R
H1131 H 0.0815 0.0881 0.5025 0.032(6) 1.0000 Uiso R
H1132 H 0.2346 0.1337 0.5050 0.032(6) 1.0000 Uiso R
H1133 H 0.0509 0.2411 0.5009 0.032(6) 1.0000 Uiso R
H2111 H -0.1233 0.7698 -0.0010 0.027(6) 1.0000 Uiso R
H2112 H -0.1855 0.9244 -0.0025 0.027(6) 1.0000 Uiso R
H2113 H 0.0057 0.8401 -0.0007 0.027(6) 1.0000 Uiso R
H2121 H -0.3318 0.8689 0.1697 0.034(6) 1.0000 Uiso R
H2122 H -0.2360 0.7585 0.2870 0.034(6) 1.0000 Uiso R
H2123 H -0.2651 0.7110 0.1811 0.034(6) 1.0000 Uiso R
H2131 H -0.0299 0.8655 0.2895 0.031(6) 1.0000 Uiso R
H2132 H 0.0624 0.8996 0.1811 0.031(6) 1.0000 Uiso R
H2133 H -0.1290 0.9824 0.1771 0.031(6) 1.0000 Uiso R

loop_
_atom_site_aniso_label
_atom_site_aniso_U_11
_atom_site_aniso_U_22
_atom_site_aniso_U_33
_atom_site_aniso_U_23
_atom_site_aniso_U_13
_atom_site_aniso_U_12
Fe1 0.0272(11) 0.0214(10) 0.0099(9) -0.0062(7) -0.0009(7) -0.0091(9)
Fe2 0.0265(11) 0.0234(10) 0.0081(9) -0.0065(7) 0.0046(7) -0.0110(9)
Cl1 0.0251(17) 0.044(2) 0.0157(16) -0.0125(14) 0.0015(12) -0.0124(15)
Cl2 0.0208(17) 0.045(2) 0.0147(16) -0.0121(14) 0.0053(12) -0.0139(15)
Si1 0.0199(17) 0.0264(18) 0.0158(17) -0.0081(17) 0.0010(15) -0.0040(14)
Si2 0.0228(18) 0.0261(19) 0.0185(18) -0.0069(16) 0.0044(16) -0.0130(15)
O1 0.023(4) 0.024(4) 0.038(5) -0.009(4) 0.014(4) -0.011(4)
N1 0.025(5) 0.018(5) 0.014(5) -0.005(5) 0.006(5) -0.014(4)
N2 0.022(5) 0.021(5) 0.006(5) -0.003(4) 0.001(4) -0.012(4)
C1 0.028(8) 0.038(8) 0.032(8) -0.019(7) -0.002(6) -0.008(6)
C2 0.034(8) 0.039(8) 0.024(8) -0.006(6) -0.010(6) -0.003(6)
C3 0.042(9) 0.040(8) 0.027(8) -0.016(7) 0.004(7) -0.013(7)
C4 0.032(8) 0.033(8) 0.025(7) -0.005(6) 0.004(6) -0.015(6)
C11 0.030(7) 0.024(7) 0.015(7) -0.009(6) 0.002(6) -0.007(5)
C21 0.021(6) 0.023(7) 0.013(7) 0.000(5) -0.001(5) -0.001(5)
C111 0.034(8) 0.030(8) 0.023(7) 0.001(6) 0.001(6) -0.018(6)
C112 0.039(8) 0.030(7) 0.021(7) 0.002(6) 0.002(6) -0.024(6)
C113 0.032(7) 0.038(8) 0.017(7) -0.006(6) 0.015(6) -0.016(6)
C211 0.027(7) 0.030(7) 0.018(7) -0.003(6) 0.000(6) 0.005(6)
C212 0.035(8) 0.031(8) 0.025(8) -0.002(6) 0.009(6) -0.005(6)
C213 0.032(7) 0.016(7) 0.028(7) -0.008(6) 0.010(6) 0.000(6)

loop_
_atom_type_symbol
_atom_type_scat_dispersion_real
_atom_type_scat_dispersion_imag
_atom_type_scat_Cromer_Mann_a1
_atom_type_scat_Cromer_Mann_b1
_atom_type_scat_Cromer_Mann_a2
_atom_type_scat_Cromer_Mann_b2
_atom_type_scat_Cromer_Mann_a3
_atom_type_scat_Cromer_Mann_b3
_atom_type_scat_Cromer_Mann_a4
_atom_type_scat_Cromer_Mann_b4
_atom_type_scat_Cromer_Mann_c
_atom_type_scat_source
C 0.0033 0.0016 2.3100 20.8439 1.0200 10.2075 1.5886 0.5687 0.8650 51.6512 0.2156 'International Tables Vol C 4.2.6.8 and 6.1.1.4'
H 0.0000 0.0000 0.4930 10.5109 0.3229 26.1257 0.1402 3.1424 0.0408 57.7998 0.0030 'International Tables Vol C 4.2.6.8 and 6.1.1.4'
N 0.0061 0.0033 12.2126 0.0057 3.1322 9.8933 2.0125 28.9975 1.1663 0.5826 -11.5290 'International Tables Vol C 4.2.6.8 and 6.1.1.4'
O 0.0106 0.0060 3.0485 13.2771 2.2868 5.7011 1.5463 0.3239 0.8670 32.9089 0.2508 'International Tables Vol C 4.2.6.8 and 6.1.1.4'
Si 0.0817 0.0704 6.2915 2.4386 3.0353 32.3337 1.9891 0.6785 1.5410 81.6937 1.1407 'International Tables Vol C 4.2.6.8 and 6.1.1.4'
Cl 0.1484 0.1585 11.4604 0.0104 7.1964 1.1662 6.2556 18.5194 1.6455 47.7784 -9.5574 'International Tables Vol C 4.2.6.8 and 6.1.1.4'
Fe 0.3463 0.8444 11.7695 4.7611 7.3573 0.3072 3.5222 15.3535 2.3045 76.8805 1.0369 'International Tables Vol C 4.2.6.8 and 6.1.1.4'

loop_
_geom_angle_atom_site_label_1
_geom_angle_site_symmetry_1
_geom_angle_atom_site_label_2
_geom_angle_atom_site_label_3
_geom_angle_site_symmetry_3
_geom_angle
_geom_angle_publ_flag
Cl1 2_565 Fe1 Fe2 . 119.76(11) yes
Cl1 2_565 Fe1 Cl1 . 85.06(13) yes
Fe2 . Fe1 Cl1 . 154.76(11) yes
Cl1 2_565 Fe1 N1 . 122.1(2) yes
Fe2 . Fe1 N1 . 50.6(3) yes
Cl1 . Fe1 N1 . 122.2(3) yes
Cl1 2_565 Fe1 N2 . 115.9(2) yes
Fe2 . Fe1 N2 . 49.7(2) yes
Cl1 . Fe1 N2 . 117.7(3) yes
N1 . Fe1 N2 . 96.0(3) yes
Cl1 2_565 Fe1 Fe1 2_565 42.45(8) yes
Fe2 . Fe1 Fe1 2_565 161.82(10) yes
Cl1 . Fe1 Fe1 2_565 42.60(8) yes
N1 . Fe1 Fe1 2_565 136.2(3) yes
N2 . Fe1 Fe1 2_565 127.7(2) yes
Cl1 2_565 Fe1 O1 . 173.90(19) yes
Fe2 . Fe1 O1 . 64.95(18) yes
Cl1 . Fe1 O1 . 90.0(2) yes
N1 . Fe1 O1 . 63.6(3) yes
N2 . Fe1 O1 . 63.5(3) yes
Fe1 2_565 Fe1 O1 . 132.48(19) yes
Cl2 2_566 Fe2 Fe1 . 153.98(11) yes
Cl2 2_566 Fe2 Cl2 . 83.44(11) yes
Fe1 . Fe2 Cl2 . 122.30(10) yes
Cl2 2_566 Fe2 N1 . 118.3(3) yes
Fe1 . Fe2 N1 . 49.8(3) yes
Cl2 . Fe2 N1 . 116.7(2) yes
Cl2 2_566 Fe2 N2 . 120.5(3) yes
Fe1 . Fe2 N2 . 50.7(3) yes
Cl2 . Fe2 N2 . 123.9(2) yes
N1 . Fe2 N2 . 96.2(4) yes
Cl2 2_566 Fe2 Fe2 2_566 41.82(8) yes
Fe1 . Fe2 Fe2 2_566 163.65(10) yes
Cl2 . Fe2 Fe2 2_566 41.62(8) yes
N1 . Fe2 Fe2 2_566 128.3(3) yes
N2 . Fe2 Fe2 2_566 135.6(3) yes
Cl2 2_566 Fe2 O1 . 94.42(19) yes
Fe1 . Fe2 O1 . 59.62(18) yes
Cl2 . Fe2 O1 . 175.22(18) yes
N1 . Fe2 O1 . 60.6(3) yes
N2 . Fe2 O1 . 60.8(3) yes
Fe2 2_566 Fe2 O1 . 136.08(19) yes
Fe1 2_565 Cl1 Fe1 . 94.94(13) yes
Fe2 . Cl2 Fe2 2_566 96.56(12) yes
O1 . Si1 N1 . 100.0(4) yes
O1 . Si1 C1 . 108.9(5) yes
N1 . Si1 C1 . 116.7(5) yes
O1 . Si1 C2 . 107.0(5) yes
N1 . Si1 C2 . 116.4(5) yes
C1 . Si1 C2 . 107.0(5) yes
O1 . Si2 N2 . 100.3(4) yes
O1 . Si2 C3 . 108.4(5) yes
N2 . Si2 C3 . 116.7(5) yes
O1 . Si2 C4 . 107.6(5) yes
N2 . Si2 C4 . 115.3(5) yes
C3 . Si2 C4 . 107.9(5) yes
Si1 . O1 Si2 . 154.8(5) yes
Si1 . O1 Fe1 . 80.0(3) yes
Si2 . O1 Fe1 . 81.6(3) yes
Si1 . O1 Fe2 . 78.4(3) yes
Si2 . O1 Fe2 . 77.0(3) yes
Fe1 . O1 Fe2 . 55.43(14) yes
Fe2 . N1 Fe1 . 79.7(3) yes
Fe2 . N1 Si1 . 104.1(4) yes
Fe1 . N1 Si1 . 101.4(4) yes
Fe2 . N1 C11 . 118.3(7) yes
Fe1 . N1 C11 . 125.2(7) yes
Si1 . N1 C11 . 120.0(7) yes
Fe1 . N2 Fe2 . 79.6(3) yes
Fe1 . N2 Si2 . 101.8(4) yes
Fe2 . N2 Si2 . 102.9(4) yes
Fe1 . N2 C21 . 120.1(7) yes
Fe2 . N2 C21 . 124.2(7) yes
Si2 . N2 C21 . 119.9(6) yes
Si1 . C1 H11 . 110.9 no
Si1 . C1 H12 . 112.1 no
H11 . C1 H12 . 107.1 no
Si1 . C1 H13 . 111.0 no
H11 . C1 H13 . 107.2 no
H12 . C1 H13 . 108.3 no
Si1 . C2 H21 . 110.1 no
Si1 . C2 H22 . 111.0 no
H21 . C2 H22 . 106.7 no
Si1 . C2 H23 . 112.3 no
H21 . C2 H23 . 107.3 no
H22 . C2 H23 . 109.4 no
Si2 . C3 H31 . 111.4 no
Si2 . C3 H32 . 110.5 no
H31 . C3 H32 . 108.2 no
Si2 . C3 H33 . 110.4 no
H31 . C3 H33 . 108.6 no
H32 . C3 H33 . 107.6 no
Si2 . C4 H41 . 112.2 no
Si2 . C4 H42 . 110.7 no
H41 . C4 H42 . 106.6 no
Si2 . C4 H43 . 112.2 no
H41 . C4 H43 . 108.5 no
H42 . C4 H43 . 106.3 no
N1 . C11 C111 . 111.8(9) yes
N1 . C11 C112 . 110.4(9) yes
C111 . C11 C112 . 107.7(10) yes
N1 . C11 C113 . 110.4(9) yes
C111 . C11 C113 . 108.4(9) yes
C112 . C11 C113 . 108.0(9) yes
N2 . C21 C211 . 110.7(9) yes
N2 . C21 C212 . 109.4(9) yes
C211 . C21 C212 . 108.0(9) yes
N2 . C21 C213 . 111.5(9) yes
C211 . C21 C213 . 109.3(9) yes
C212 . C21 C213 . 107.8(9) yes
C11 . C111 H1111 . 111.2 no
C11 . C111 H1112 . 111.1 no
H1111 . C111 H1112 . 110.0 no
C11 . C111 H1113 . 109.3 no
H1111 . C111 H1113 . 107.5 no
H1112 . C111 H1113 . 107.5 no
C11 . C112 H1121 . 111.0 no
C11 . C112 H1122 . 111.0 no
H1121 . C112 H1122 . 108.2 no
C11 . C112 H1123 . 111.1 no
H1121 . C112 H1123 . 108.4 no
H1122 . C112 H1123 . 107.0 no
C11 . C113 H1131 . 110.6 no
C11 . C113 H1132 . 109.2 no
H1131 . C113 H1132 . 110.7 no
C11 . C113 H1133 . 109.0 no
H1131 . C113 H1133 . 109.4 no
H1132 . C113 H1133 . 107.9 no
C21 . C211 H2111 . 109.9 no
C21 . C211 H2112 . 111.6 no
H2111 . C211 H2112 . 108.9 no
C21 . C211 H2113 . 109.8 no
H2111 . C211 H2113 . 107.6 no
H2112 . C211 H2113 . 108.9 no
C21 . C212 H2121 . 111.1 no
C21 . C212 H2122 . 110.7 no
H2121 . C212 H2122 . 108.5 no
C21 . C212 H2123 . 110.4 no
H2121 . C212 H2123 . 108.9 no
H2122 . C212 H2123 . 107.1 no
C21 . C213 H2131 . 110.9 no
C21 . C213 H2132 . 110.7 no
H2131 . C213 H2132 . 107.6 no
C21 . C213 H2133 . 111.4 no
H2131 . C213 H2133 . 107.7 no
H2132 . C213 H2133 . 108.4 no

loop_
_geom_bond_atom_site_label_1
_geom_bond_atom_site_label_2
_geom_bond_site_symmetry_2
_geom_bond_distance
_geom_bond_publ_flag
Fe1 Cl1 2_565 2.405(3) yes
Fe1 Fe2 . 2.656(2) yes
Fe1 Cl1 . 2.398(3) yes
Fe1 N1 . 2.061(9) yes
Fe1 N2 . 2.089(9) yes
Fe1 Fe1 2_565 3.539(4) yes
Fe1 O1 . 2.782(8) yes
Fe2 Cl2 2_566 2.400(3) yes
Fe2 Cl2 . 2.409(3) yes
Fe2 N1 . 2.085(9) yes
Fe2 N2 . 2.061(8) yes
Fe2 Fe2 2_566 3.590(3) yes
Fe2 O1 . 2.922(7) yes
Si1 O1 . 1.648(7) yes
Si1 N1 . 1.778(8) yes
Si1 C1 . 1.851(12) yes
Si1 C2 . 1.837(12) yes
Si2 O1 . 1.637(7) yes
Si2 N2 . 1.785(8) yes
Si2 C3 . 1.849(12) yes
Si2 C4 . 1.863(12) yes
N1 C11 . 1.515(13) yes
N2 C21 . 1.511(13) yes
C1 H11 . 0.980 no
C1 H12 . 0.971 no
C1 H13 . 0.966 no
C2 H21 . 0.995 no
C2 H22 . 0.966 no
C2 H23 . 0.957 no
C3 H31 . 0.962 no
C3 H32 . 0.976 no
C3 H33 . 0.971 no
C4 H41 . 0.954 no
C4 H42 . 0.981 no
C4 H43 . 0.957 no
C11 C111 . 1.514(15) yes
C11 C112 . 1.533(15) yes
C11 C113 . 1.556(15) yes
C21 C211 . 1.551(15) yes
C21 C212 . 1.529(15) yes
C21 C213 . 1.515(16) yes
C111 H1111 . 0.957 no
C111 H1112 . 0.957 no
C111 H1113 . 0.996 no
C112 H1121 . 0.956 no
C112 H1122 . 0.975 no
C112 H1123 . 0.964 no
C113 H1131 . 0.955 no
C113 H1132 . 0.972 no
C113 H1133 . 0.987 no
C211 H2111 . 0.972 no
C211 H2112 . 0.950 no
C211 H2113 . 0.979 no
C212 H2121 . 0.955 no
C212 H2122 . 0.979 no
C212 H2123 . 0.969 no
C213 H2131 . 0.972 no
C213 H2132 . 0.967 no
C213 H2133 . 0.962 no

loop_
_oxford_twin_element_scale_factors
0.805(4)
0.195(4)
